data_1504560
loop_
_publ_author_name
'Sankaranarayanan, Jagadis'
'Bort, Lauren N.'
'Mandel, Sarah M.'
'Chen, Ping'
'Krause, Jeanette A.'
'Brooks, Elwood E.'
'Tsang, Pearl'
'Gudmundsdottir, Anna D.'

_publ_section_title
;
 Orbital-Overlap control in the solid-state reactivity of
 beta-azido-propiophenones: selective formation of cis-azo-dimers.
;
_journal_issue 5
_journal_name_full 'Organic letters'
_journal_page_first 937
_journal_page_last 940
_journal_paper_doi 10.1021/ol703098q
_journal_volume 10
_journal_year 2008
_chemical_formula_moiety 'C9 H8 Br N3 O'
_chemical_formula_sum 'C9 H8 Br N3 O'
_chemical_formula_weight 254.09
_chemical_name_systematic
; 
 ? 
;
_space_group_IT_number 2
_symmetry_cell_setting triclinic
_symmetry_space_group_name_Hall '-P 1'
_symmetry_space_group_name_H-M 'P -1'
_atom_sites_solution_hydrogens geom
_atom_sites_solution_primary direct
_atom_sites_solution_secondary difmap
_audit_creation_method SHELXL-97
_cell_angle_alpha 94.508(2)
_cell_angle_beta 95.291(2)
_cell_angle_gamma 95.818(2)
_cell_formula_units_Z 2
_cell_length_a 3.9521(3)
_cell_length_b 8.8020(6)
_cell_length_c 13.9895(9)
_cell_measurement_reflns_used 2734
_cell_measurement_temperature 150(2)
_cell_measurement_theta_max 28.27
_cell_measurement_theta_min 2.65
_cell_volume 480.17(6)
_computing_cell_refinement 'SAINT v5.A06 (Bruker)'
_computing_data_collection 'SMART v5.054 (Bruker)'
_computing_data_reduction 'SAINT v5.A06 (Bruker)'
_computing_molecular_graphics 'SHELXTL v5.03,6.14 (Sheldrick)'
_computing_publication_material 'SHELXTL v5.03,6.14 (Sheldrick)'
_computing_structure_refinement 'SHELXTL v5.03,6.14 (Sheldrick)'
_computing_structure_solution 'SHELXTL v5.03,6.14 (Sheldrick)'
_diffrn_ambient_temperature 150(2)
_diffrn_measured_fraction_theta_full 0.969
_diffrn_measured_fraction_theta_max 0.969
_diffrn_measurement_device_type 'Bruker SMART 1K CCD'
_diffrn_measurement_method '\w scans'
_diffrn_radiation_monochromator graphite
_diffrn_radiation_source 'sealed tube'
_diffrn_radiation_type MoK\a
_diffrn_radiation_wavelength 0.71073
_diffrn_reflns_av_R_equivalents 0.0311
_diffrn_reflns_av_sigmaI/netI 0.0439
_diffrn_reflns_limit_h_max 5
_diffrn_reflns_limit_h_min -5
_diffrn_reflns_limit_k_max 11
_diffrn_reflns_limit_k_min -11
_diffrn_reflns_limit_l_max 18
_diffrn_reflns_limit_l_min -18
_diffrn_reflns_number 5050
_diffrn_reflns_theta_full 28.27
_diffrn_reflns_theta_max 28.27
_diffrn_reflns_theta_min 2.65
_diffrn_standards_decay_% 0
_diffrn_standards_number 0
_exptl_absorpt_coefficient_mu 4.248
_exptl_absorpt_correction_T_max 0.9198
_exptl_absorpt_correction_T_min 0.2951
_exptl_absorpt_correction_type multi-scan
_exptl_absorpt_process_details 'SADABS (Sheldrick)'
_exptl_crystal_colour colorless
_exptl_crystal_density_diffrn 1.757
_exptl_crystal_density_meas ?
_exptl_crystal_description plate
_exptl_crystal_F_000 252
_exptl_crystal_size_max 0.38
_exptl_crystal_size_mid 0.20
_exptl_crystal_size_min 0.02
_refine_diff_density_max 0.582
_refine_diff_density_min -0.682
_refine_diff_density_rms 0.107
_refine_ls_extinction_method none
_refine_ls_goodness_of_fit_ref 0.981
_refine_ls_hydrogen_treatment constr
_refine_ls_matrix_type full
_refine_ls_number_parameters 127
_refine_ls_number_reflns 2316
_refine_ls_number_restraints 0
_refine_ls_restrained_S_all 0.981
_refine_ls_R_factor_all 0.0454
_refine_ls_R_factor_gt 0.0338
_refine_ls_shift/su_max 0.000
_refine_ls_shift/su_mean 0.000
_refine_ls_structure_factor_coef Fsqd
_refine_ls_weighting_details 'calc w=1/[\s^2^(Fo^2^)+(0.0478P)^2^+0.0000P] where P=(Fo^2^+2Fc^2^)/3'
_refine_ls_weighting_scheme calc
_refine_ls_wR_factor_gt 0.0751
_refine_ls_wR_factor_ref 0.0782
_reflns_number_gt 1945
_reflns_number_total 2316
_reflns_threshold_expression >2\s(I)
_cod_data_source_file ol703098q_si.cif
_cod_data_source_block 00150b
_cod_depositor_comments
;
The following automatic conversions were performed:

'_symmetry_cell_setting' value 'Triclinic' changed to 'triclinic'
according to /home/saulius/struct/CIF-dictionaries/cif_core.dic
dictionary named 'cif_core.dic' version 2.4.1 from 2010-06-29.

Automatic conversion script
Id: cif_fix_values 1715 2011-07-08 13:25:40Z adriana 

The following automatic conversions were performed:

'_exptl_crystal_density_meas' value 'not measured' was changed to '?'
- the value is perceived as not measured.

Automatic conversion script
Id: cif_fix_values 3008 2015-01-20 13:52:24Z robertas 
;
_cod_original_sg_symbol_H-M P-1
_cod_database_code 1504560

loop_
_symmetry_equiv_pos_as_xyz
'x, y, z'
'-x, -y, -z'

loop_
_atom_site_label
_atom_site_type_symbol
_atom_site_fract_x
_atom_site_fract_y
_atom_site_fract_z
_atom_site_U_iso_or_equiv
_atom_site_adp_type
_atom_site_occupancy
_atom_site_symmetry_multiplicity
_atom_site_calc_flag
_atom_site_refinement_flags
Br Br 0.33386(7) 0.27870(3) 0.460262(19) 0.02421(10) Uani 1 1 d .
O O -0.1785(5) 0.0229(2) 0.87739(15) 0.0292(5) Uani 1 1 d .
N1 N -0.3766(7) 0.3569(3) 1.08662(18) 0.0303(6) Uani 1 1 d .
N2 N -0.4828(7) 0.3227(3) 1.16282(19) 0.0301(6) Uani 1 1 d .
N3 N -0.5799(9) 0.3076(4) 1.2354(2) 0.0517(9) Uani 1 1 d .
C1 C 0.2029(6) 0.2456(3) 0.58447(19) 0.0196(5) Uani 1 1 d .
C2 C 0.1989(7) 0.0987(3) 0.6152(2) 0.0222(6) Uani 1 1 d .
H2 H 0.2698 0.0176 0.5756 0.027 Uiso 1 1 calc R
C3 C 0.0904(7) 0.0725(3) 0.7041(2) 0.0215(6) Uani 1 1 d .
H3 H 0.0823 -0.0277 0.7252 0.026 Uiso 1 1 calc R
C4 C -0.0079(6) 0.1925(3) 0.76360(19) 0.0180(5) Uani 1 1 d .
C5 C 0.0047(7) 0.3401(3) 0.73220(19) 0.0205(5) Uani 1 1 d .
H5 H -0.0579 0.4223 0.7726 0.025 Uiso 1 1 calc R
C6 C 0.1084(7) 0.3667(3) 0.6423(2) 0.0223(6) Uani 1 1 d .
H6 H 0.1145 0.4664 0.6205 0.027 Uiso 1 1 calc R
C7 C -0.1331(6) 0.1566(3) 0.85781(19) 0.0202(5) Uani 1 1 d .
C8 C -0.2004(7) 0.2853(3) 0.9292(2) 0.0205(5) Uani 1 1 d .
H8A H -0.3764 0.3441 0.8992 0.025 Uiso 1 1 calc R
H8B H 0.0118 0.3559 0.9461 0.025 Uiso 1 1 calc R
C9 C -0.3211(7) 0.2243(3) 1.01978(19) 0.0224(6) Uani 1 1 d .
H9A H -0.5367 0.1557 1.0039 0.027 Uiso 1 1 calc R
H9B H -0.1472 0.1650 1.0503 0.027 Uiso 1 1 calc R

loop_
_atom_site_aniso_label
_atom_site_aniso_U_11
_atom_site_aniso_U_22
_atom_site_aniso_U_33
_atom_site_aniso_U_23
_atom_site_aniso_U_13
_atom_site_aniso_U_12
Br 0.02602(15) 0.02791(17) 0.01939(15) 0.00317(10) 0.00639(10) 0.00174(11)
O 0.0412(12) 0.0219(11) 0.0260(11) 0.0066(9) 0.0080(9) 0.0032(9)
N1 0.0455(15) 0.0249(14) 0.0223(12) 0.0026(10) 0.0127(11) 0.0045(11)
N2 0.0396(14) 0.0226(14) 0.0274(14) -0.0005(11) 0.0078(11) -0.0010(11)
N3 0.086(2) 0.0404(19) 0.0305(16) 0.0001(14) 0.0284(16) -0.0044(17)
C1 0.0169(12) 0.0250(15) 0.0165(12) 0.0014(10) 0.0011(10) 0.0016(10)
C2 0.0232(13) 0.0211(14) 0.0225(14) -0.0007(11) 0.0019(11) 0.0051(11)
C3 0.0232(13) 0.0185(14) 0.0231(14) 0.0030(11) 0.0014(11) 0.0041(10)
C4 0.0147(11) 0.0213(14) 0.0170(12) 0.0007(10) -0.0013(10) 0.0004(10)
C5 0.0232(13) 0.0171(14) 0.0212(13) 0.0005(11) 0.0025(11) 0.0029(10)
C6 0.0252(13) 0.0181(14) 0.0241(14) 0.0047(11) 0.0040(11) 0.0016(11)
C7 0.0179(12) 0.0222(14) 0.0201(13) 0.0033(11) -0.0006(10) 0.0008(10)
C8 0.0208(12) 0.0221(14) 0.0194(12) 0.0031(11) 0.0020(10) 0.0048(11)
C9 0.0267(13) 0.0201(14) 0.0213(14) 0.0019(11) 0.0059(11) 0.0036(11)

loop_
_atom_type_symbol
_atom_type_description
_atom_type_scat_dispersion_real
_atom_type_scat_dispersion_imag
_atom_type_scat_source
C C 0.0033 0.0016 'International Tables Vol C Tables 4.2.6.8 and 6.1.1.4'
H H 0.0000 0.0000 'International Tables Vol C Tables 4.2.6.8 and 6.1.1.4'
N N 0.0061 0.0033 'International Tables Vol C Tables 4.2.6.8 and 6.1.1.4'
O O 0.0106 0.0060 'International Tables Vol C Tables 4.2.6.8 and 6.1.1.4'
Br Br -0.2901 2.4595 'International Tables Vol C Tables 4.2.6.8 and 6.1.1.4'

loop_
_geom_angle_atom_site_label_1
_geom_angle_atom_site_label_2
_geom_angle_atom_site_label_3
_geom_angle
N2 N1 C9 114.7(2)
N3 N2 N1 172.7(3)
C6 C1 C2 121.4(3)
C6 C1 Br 119.7(2)
C2 C1 Br 118.9(2)
C3 C2 C1 119.1(3)
C2 C3 C4 120.6(3)
C3 C4 C5 119.4(3)
C3 C4 C7 118.2(2)
C5 C4 C7 122.3(2)
C6 C5 C4 120.3(3)
C5 C6 C1 119.2(2)
O C7 C4 120.1(3)
O C7 C8 120.1(2)
C4 C7 C8 119.8(2)
C7 C8 C9 111.2(2)
N1 C9 C8 108.1(2)

loop_
_geom_bond_atom_site_label_1
_geom_bond_atom_site_label_2
_geom_bond_distance
Br C1 1.894(3)
O C7 1.229(3)
N1 N2 1.229(3)
N1 C9 1.484(4)
N2 N3 1.132(4)
C1 C6 1.389(4)
C1 C2 1.394(4)
C2 C3 1.381(4)
C3 C4 1.401(4)
C4 C5 1.401(4)
C4 C7 1.495(4)
C5 C6 1.388(4)
C7 C8 1.512(4)
C8 C9 1.513(4)

loop_
_geom_torsion_atom_site_label_1
_geom_torsion_atom_site_label_2
_geom_torsion_atom_site_label_3
_geom_torsion_atom_site_label_4
_geom_torsion
C9 N1 N2 N3 180(3)
C6 C1 C2 C3 1.6(4)
Br C1 C2 C3 -177.40(19)
C1 C2 C3 C4 -1.3(4)
C2 C3 C4 C5 0.0(4)
C2 C3 C4 C7 178.2(2)
C3 C4 C5 C6 1.0(4)
C7 C4 C5 C6 -177.1(2)
C4 C5 C6 C1 -0.7(4)
C2 C1 C6 C5 -0.6(4)
Br C1 C6 C5 178.40(19)
C3 C4 C7 O -6.9(4)
C5 C4 C7 O 171.3(2)
C3 C4 C7 C8 172.6(2)
C5 C4 C7 C8 -9.3(4)
O C7 C8 C9 0.1(3)
C4 C7 C8 C9 -179.4(2)
N2 N1 C9 C8 178.5(2)
C7 C8 C9 N1 179.2(2)

loop_
_cod_related_entry_id
_cod_related_entry_code
_cod_related_entry_database
1 9543725 ChemSpider
